data_4349702
loop_
_publ_author_name
'Deng, Yi-Fei'
'Han, Tian'
'Yin, Bing'
'Zheng, Yan-Zhen'

_publ_section_title
;
 On balancing the QTM and the direct relaxation processes in single-ion
 magnets -- the importance of symmetry control
;
_journal_issue 7
_journal_name_full 'Inorganic Chemistry Frontiers'
_journal_page_first 1141
_journal_paper_doi 10.1039/C7QI00135E
_journal_volume 4
_journal_year 2017
_chemical_formula_sum 'C54 H87 Co Na O6'
_chemical_formula_weight 914.16
_chemical_name_systematic '[Na(THF)3][Co(OAr)3]'
_space_group_IT_number 14
_space_group_name_Hall '-P 2ybc'
_space_group_name_H-M_alt 'P 1 21/c 1'
_symmetry_cell_setting monoclinic
_symmetry_space_group_name_H-M 'P 1 21/c 1'
_atom_sites_solution_hydrogens geom
_atom_sites_solution_primary direct
_atom_sites_solution_secondary difmap
_audit_creation_method SHELXL-97
_audit_update_record
;
2016-07-17 deposited with the CCDC.
2017-04-27 downloaded from the CCDC.
;
_cell_angle_alpha 90.00
_cell_angle_beta 101.9270(10)
_cell_angle_gamma 90.00
_cell_formula_units_Z 4
_cell_length_a 12.2547(4)
_cell_length_b 22.7069(7)
_cell_length_c 19.3859(7)
_cell_measurement_reflns_used 9845
_cell_measurement_temperature 296(2)
_cell_measurement_theta_max 27.56
_cell_measurement_theta_min 2.33
_cell_volume 5278.0(3)
_computing_cell_refinement 'Bruker SMART'
_computing_data_collection 'Bruker SMART'
_computing_data_reduction 'Bruker SAINT'
_computing_molecular_graphics 'Bruker SHELXTL'
_computing_publication_material 'Bruker SHELXTL'
_computing_structure_refinement 'Bruker SHELXTL'
_computing_structure_solution 'Bruker SHELXTL'
_diffrn_ambient_temperature 296(2)
_diffrn_measured_fraction_theta_full 0.997
_diffrn_measured_fraction_theta_max 0.997
_diffrn_measurement_device_type 'CCD area detector'
_diffrn_measurement_method 'phi and omega scans'
_diffrn_radiation_monochromator graphite
_diffrn_radiation_source 'fine-focus sealed tube'
_diffrn_radiation_type MoK\a
_diffrn_radiation_wavelength 0.71073
_diffrn_reflns_av_R_equivalents 0.0426
_diffrn_reflns_av_sigmaI/netI 0.0150
_diffrn_reflns_limit_h_max 15
_diffrn_reflns_limit_h_min -15
_diffrn_reflns_limit_k_max 29
_diffrn_reflns_limit_k_min -29
_diffrn_reflns_limit_l_max 25
_diffrn_reflns_limit_l_min -25
_diffrn_reflns_number 214022
_diffrn_reflns_theta_full 27.56
_diffrn_reflns_theta_max 27.56
_diffrn_reflns_theta_min 2.09
_exptl_absorpt_coefficient_mu 0.379
_exptl_absorpt_correction_T_max 0.941
_exptl_absorpt_correction_T_min 0.897
_exptl_absorpt_correction_type multi-scan
_exptl_crystal_colour green
_exptl_crystal_density_diffrn 1.150
_exptl_crystal_density_method 'not measured'
_exptl_crystal_description plate
_exptl_crystal_F_000 1988
_exptl_crystal_size_max 0.53
_exptl_crystal_size_mid 0.24
_exptl_crystal_size_min 0.16
_refine_diff_density_max 0.907
_refine_diff_density_min -0.809
_refine_diff_density_rms 0.057
_refine_ls_extinction_method none
_refine_ls_goodness_of_fit_ref 1.020
_refine_ls_hydrogen_treatment mixed
_refine_ls_matrix_type full
_refine_ls_number_parameters 577
_refine_ls_number_reflns 12155
_refine_ls_number_restraints 0
_refine_ls_restrained_S_all 1.020
_refine_ls_R_factor_all 0.0479
_refine_ls_R_factor_gt 0.0392
_refine_ls_shift/su_max 0.001
_refine_ls_shift/su_mean 0.000
_refine_ls_structure_factor_coef Fsqd
_refine_ls_weighting_details 'calc w=1/[\s^2^(Fo^2^)+(0.0504P)^2^+3.5911P] where P=(Fo^2^+2Fc^2^)/3'
_refine_ls_weighting_scheme calc
_refine_ls_wR_factor_gt 0.1001
_refine_ls_wR_factor_ref 0.1065
_reflns_number_gt 10485
_reflns_number_total 12155
_reflns_threshold_expression >2sigma(I)
_cod_data_source_file c7qi00135e2.cif
_cod_data_source_block 1
_cod_original_sg_symbol_H-M 'P 21/c'
_cod_database_code 4349702

loop_
_symmetry_equiv_pos_as_xyz
'x, y, z'
'-x, y+1/2, -z+1/2'
'-x, -y, -z'
'x, -y-1/2, z-1/2'

loop_
_atom_site_label
_atom_site_type_symbol
_atom_site_fract_x
_atom_site_fract_y
_atom_site_fract_z
_atom_site_U_iso_or_equiv
_atom_site_adp_type
_atom_site_occupancy
_atom_site_symmetry_multiplicity
_atom_site_calc_flag
_atom_site_refinement_flags
Co1 Co 0.046481(16) 0.304448(8) 0.690431(10) 0.01890(6) Uani 1 1 d .
Na1 Na 0.34141(5) 0.09565(3) 0.66862(4) 0.03191(15) Uani 1 1 d .
O1 O -0.10248(9) 0.30670(5) 0.69305(6) 0.0256(2) Uani 1 1 d .
O2 O 0.14884(9) 0.36608(4) 0.69449(6) 0.0238(2) Uani 1 1 d .
O3 O 0.12642(9) 0.23544(5) 0.67701(6) 0.0252(2) Uani 1 1 d .
O4 O 0.49210(11) 0.05822(6) 0.74710(7) 0.0415(3) Uani 1 1 d .
O5 O 0.32556(12) 0.00649(7) 0.60825(8) 0.0493(4) Uani 1 1 d .
O6 O 0.45290(12) 0.15547(6) 0.61460(9) 0.0507(4) Uani 1 1 d .
C1 C -0.20447(12) 0.31676(6) 0.70437(7) 0.0197(3) Uani 1 1 d .
C2 C -0.24236(12) 0.28723(7) 0.76026(8) 0.0223(3) Uani 1 1 d .
C3 C -0.16521(13) 0.24648(7) 0.81196(8) 0.0257(3) Uani 1 1 d .
C4 C -0.07021(14) 0.28351(8) 0.85472(9) 0.0307(3) Uani 1 1 d .
H4A H -0.0211 0.2586 0.8872 0.046 Uiso 1 1 calc R
H4B H -0.1007 0.3133 0.8804 0.046 Uiso 1 1 calc R
H4C H -0.0293 0.3019 0.8233 0.046 Uiso 1 1 calc R
C5 C -0.11945(17) 0.19585(7) 0.77353(10) 0.0358(4) Uani 1 1 d .
H5A H -0.0800 0.2118 0.7398 0.054 Uiso 1 1 calc R
H5B H -0.1802 0.1719 0.7496 0.054 Uiso 1 1 calc R
H5C H -0.0696 0.1722 0.8072 0.054 Uiso 1 1 calc R
C6 C -0.22453(16) 0.21789(9) 0.86601(10) 0.0392(4) Uani 1 1 d .
H6A H -0.1732 0.1928 0.8969 0.059 Uiso 1 1 calc R
H6B H -0.2865 0.1949 0.8418 0.059 Uiso 1 1 calc R
H6C H -0.2510 0.2480 0.8932 0.059 Uiso 1 1 calc R
C7 C -0.35063(14) 0.29777(8) 0.76902(9) 0.0317(4) Uani 1 1 d .
H7 H -0.3758 0.2784 0.8050 0.038 Uiso 1 1 calc R
C8 C -0.42185(14) 0.33596(9) 0.72606(10) 0.0387(4) Uani 1 1 d .
H8 H -0.4936 0.3424 0.7332 0.046 Uiso 1 1 calc R
C9 C -0.38475(13) 0.36448(8) 0.67221(9) 0.0314(4) Uani 1 1 d .
H9 H -0.4328 0.3902 0.6434 0.038 Uiso 1 1 calc R
C10 C -0.27811(12) 0.35610(6) 0.65959(8) 0.0218(3) Uani 1 1 d .
C11 C -0.24421(12) 0.38768(7) 0.59722(8) 0.0231(3) Uani 1 1 d .
C12 C -0.33538(15) 0.42964(8) 0.55882(9) 0.0354(4) Uani 1 1 d .
H12A H -0.4023 0.4077 0.5412 0.053 Uiso 1 1 calc R
H12B H -0.3107 0.4481 0.5202 0.053 Uiso 1 1 calc R
H12C H -0.3500 0.4592 0.5911 0.053 Uiso 1 1 calc R
C13 C -0.13985(13) 0.42581(7) 0.62234(8) 0.0264(3) Uani 1 1 d .
H13A H -0.1572 0.4572 0.6514 0.040 Uiso 1 1 calc R
H13B H -0.1158 0.4420 0.5822 0.040 Uiso 1 1 calc R
H13C H -0.0813 0.4020 0.6491 0.040 Uiso 1 1 calc R
C14 C -0.22473(15) 0.34181(8) 0.54279(8) 0.0307(3) Uani 1 1 d .
H14A H -0.1676 0.3148 0.5646 0.046 Uiso 1 1 calc R
H14B H -0.2018 0.3614 0.5042 0.046 Uiso 1 1 calc R
H14C H -0.2926 0.3206 0.5255 0.046 Uiso 1 1 calc R
C15 C 0.14599(11) 0.42192(6) 0.67173(8) 0.0212(3) Uani 1 1 d .
C16 C 0.14559(12) 0.43494(6) 0.59975(8) 0.0222(3) Uani 1 1 d .
C17 C 0.16487(13) 0.38734(7) 0.54697(8) 0.0257(3) Uani 1 1 d .
C18 C 0.06253(15) 0.34728(8) 0.52626(9) 0.0321(4) Uani 1 1 d .
H18A H 0.0492 0.3273 0.5674 0.048 Uiso 1 1 calc R
H18B H 0.0758 0.3188 0.4923 0.048 Uiso 1 1 calc R
H18C H -0.0014 0.3706 0.5061 0.048 Uiso 1 1 calc R
C19 C 0.18458(17) 0.41457(8) 0.47796(10) 0.0377(4) Uani 1 1 d .
H19A H 0.1988 0.3838 0.4470 0.057 Uiso 1 1 calc R
H19B H 0.2476 0.4406 0.4881 0.057 Uiso 1 1 calc R
H19C H 0.1196 0.4363 0.4557 0.057 Uiso 1 1 calc R
C20 C 0.26864(15) 0.35018(8) 0.57762(10) 0.0359(4) Uani 1 1 d .
H20A H 0.2564 0.3291 0.6182 0.054 Uiso 1 1 calc R
H20B H 0.3321 0.3756 0.5910 0.054 Uiso 1 1 calc R
H20C H 0.2822 0.3227 0.5427 0.054 Uiso 1 1 calc R
C21 C 0.12733(13) 0.49326(7) 0.57751(9) 0.0277(3) Uani 1 1 d .
H21 H 0.1230 0.5022 0.5302 0.033 Uiso 1 1 calc R
C22 C 0.11556(14) 0.53803(7) 0.62374(10) 0.0326(4) Uani 1 1 d .
H22 H 0.0989 0.5761 0.6071 0.039 Uiso 1 1 calc R
C23 C 0.12868(13) 0.52589(7) 0.69463(10) 0.0304(3) Uani 1 1 d .
H23 H 0.1251 0.5566 0.7258 0.036 Uiso 1 1 calc R
C24 C 0.14723(12) 0.46878(7) 0.72078(8) 0.0236(3) Uani 1 1 d .
C25 C 0.16809(14) 0.45739(7) 0.80072(9) 0.0300(3) Uani 1 1 d .
C26 C 0.18579(18) 0.51500(9) 0.84325(11) 0.0423(4) Uani 1 1 d .
H26A H 0.1190 0.5383 0.8326 0.063 Uiso 1 1 calc R
H26B H 0.2464 0.5366 0.8310 0.063 Uiso 1 1 calc R
H26C H 0.2030 0.5061 0.8927 0.063 Uiso 1 1 calc R
C27 C 0.06810(17) 0.42572(9) 0.82011(10) 0.0408(4) Uani 1 1 d .
H27A H 0.0025 0.4495 0.8063 0.061 Uiso 1 1 calc R
H27B H 0.0822 0.4192 0.8701 0.061 Uiso 1 1 calc R
H27C H 0.0570 0.3885 0.7961 0.061 Uiso 1 1 calc R
C28 C 0.27515(17) 0.42091(9) 0.82408(10) 0.0437(5) Uani 1 1 d .
H28A H 0.2867 0.4132 0.8738 0.066 Uiso 1 1 calc R
H28B H 0.3376 0.4425 0.8142 0.066 Uiso 1 1 calc R
H28C H 0.2679 0.3843 0.7988 0.066 Uiso 1 1 calc R
C29 C 0.14860(12) 0.18051(6) 0.69797(8) 0.0213(3) Uani 1 1 d .
C30 C 0.22171(12) 0.16734(7) 0.76409(8) 0.0233(3) Uani 1 1 d .
C31 C 0.28620(13) 0.21579(7) 0.81114(8) 0.0261(3) Uani 1 1 d .
C32 C 0.34978(14) 0.25538(8) 0.76861(9) 0.0327(4) Uani 1 1 d .
H32A H 0.2979 0.2737 0.7308 0.049 Uiso 1 1 calc R
H32B H 0.4018 0.2320 0.7496 0.049 Uiso 1 1 calc R
H32C H 0.3894 0.2852 0.7989 0.049 Uiso 1 1 calc R
C33 C 0.20605(15) 0.25277(8) 0.84458(9) 0.0342(4) Uani 1 1 d .
H33A H 0.1518 0.2712 0.8081 0.051 Uiso 1 1 calc R
H33B H 0.2473 0.2825 0.8742 0.051 Uiso 1 1 calc R
H33C H 0.1688 0.2278 0.8724 0.051 Uiso 1 1 calc R
C34 C 0.37432(15) 0.19033(9) 0.87209(10) 0.0378(4) Uani 1 1 d .
H34A H 0.4156 0.2219 0.8982 0.057 Uiso 1 1 calc R
H34B H 0.4243 0.1653 0.8534 0.057 Uiso 1 1 calc R
H34C H 0.3380 0.1678 0.9027 0.057 Uiso 1 1 calc R
C35 C 0.23220(14) 0.10849(7) 0.78614(9) 0.0305(3) Uani 1 1 d .
H35 H 0.2742 0.0995 0.8337 0.037 Uiso 1 1 calc R
C36 C 0.17900(15) 0.06303(7) 0.74484(10) 0.0340(4) Uani 1 1 d .
H36 H 0.1788 0.0232 0.7643 0.041 Uiso 1 1 calc R
C37 C 0.11737(14) 0.07552(7) 0.67776(9) 0.0291(3) Uani 1 1 d .
H37 H 0.0760 0.0436 0.6499 0.035 Uiso 1 1 calc R
C38 C 0.10314(12) 0.13311(7) 0.65221(8) 0.0230(3) Uani 1 1 d .
C39 C 0.04103(13) 0.14450(7) 0.57577(8) 0.0254(3) Uani 1 1 d .
C40 C -0.06836(14) 0.17803(8) 0.57430(10) 0.0346(4) Uani 1 1 d .
H40A H -0.1157 0.1552 0.5978 0.052 Uiso 1 1 calc R
H40B H -0.1055 0.1847 0.5263 0.052 Uiso 1 1 calc R
H40C H -0.0522 0.2152 0.5979 0.052 Uiso 1 1 calc R
C41 C 0.11785(15) 0.17913(8) 0.53694(9) 0.0330(4) Uani 1 1 d .
H41A H 0.1410 0.2150 0.5620 0.050 Uiso 1 1 calc R
H41B H 0.0783 0.1883 0.4901 0.050 Uiso 1 1 calc R
H41C H 0.1822 0.1557 0.5345 0.050 Uiso 1 1 calc R
C42 C 0.01077(16) 0.08725(8) 0.53408(10) 0.0353(4) Uani 1 1 d .
H42A H 0.0772 0.0646 0.5349 0.053 Uiso 1 1 calc R
H42B H -0.0235 0.0965 0.4862 0.053 Uiso 1 1 calc R
H42C H -0.0403 0.0648 0.5551 0.053 Uiso 1 1 calc R
C43 C 0.57922(15) 0.09267(8) 0.78914(10) 0.0365(4) Uani 1 1 d .
H43A H 0.5583 0.1339 0.7882 0.044 Uiso 1 1 calc R
H43B H 0.6477 0.0890 0.7719 0.044 Uiso 1 1 calc R
C44 C 0.59399(17) 0.06829(9) 0.86284(10) 0.0425(4) Uani 1 1 d .
H44A H 0.5395 0.0845 0.8875 0.051 Uiso 1 1 calc R
H44B H 0.6684 0.0757 0.8901 0.051 Uiso 1 1 calc R
C45 C 0.57443(16) 0.00285(10) 0.84782(12) 0.0458(5) Uani 1 1 d .
H45A H 0.6417 -0.0163 0.8402 0.055 Uiso 1 1 calc R
H45B H 0.5493 -0.0167 0.8863 0.055 Uiso 1 1 calc R
C46 C 0.48479(17) 0.00251(9) 0.78164(12) 0.0464(5) Uani 1 1 d .
H46A H 0.4965 -0.0298 0.7512 0.056 Uiso 1 1 calc R
H46B H 0.4119 -0.0020 0.7932 0.056 Uiso 1 1 calc R
C47 C 0.2630(2) -0.04587(10) 0.61517(15) 0.0575(6) Uani 1 1 d .
H47A H 0.1843 -0.0395 0.5960 0.069 Uiso 1 1 calc R
H47B H 0.2722 -0.0568 0.6644 0.069 Uiso 1 1 calc R
C48 C 0.3078(2) -0.09338(12) 0.57480(18) 0.0711(7) Uani 1 1 d .
H48A H 0.3034 -0.1316 0.5964 0.085 Uiso 1 1 calc R
H48B H 0.2670 -0.0948 0.5263 0.085 Uiso 1 1 calc R
C49 C 0.4207(3) -0.07662(17) 0.5784(3) 0.1230(18) Uani 1 1 d .
H49A H 0.4481 -0.0922 0.5386 0.148 Uiso 1 1 calc R
H49B H 0.4681 -0.0907 0.6217 0.148 Uiso 1 1 calc R
C50 C 0.4178(3) -0.00965(14) 0.57650(19) 0.0827(10) Uani 1 1 d .
H50A H 0.4870 0.0066 0.6030 0.099 Uiso 1 1 calc R
H50B H 0.4061 0.0046 0.5283 0.099 Uiso 1 1 calc R
C51 C 0.4213(2) 0.21093(12) 0.5816(2) 0.0800(10) Uani 1 1 d .
H51A H 0.4042 0.2387 0.6159 0.096 Uiso 1 1 calc R
H51B H 0.3555 0.2063 0.5444 0.096 Uiso 1 1 calc R
C52 C 0.5125(2) 0.23220(15) 0.5529(2) 0.0946(12) Uani 1 1 d .
H52A H 0.5254 0.2736 0.5643 0.114 Uiso 1 1 calc R
H52B H 0.4954 0.2281 0.5019 0.114 Uiso 1 1 calc R
C53 C 0.6109(2) 0.19839(11) 0.58244(16) 0.0586(6) Uani 1 1 d .
H53A H 0.6644 0.2223 0.6143 0.070 Uiso 1 1 calc R
H53B H 0.6459 0.1833 0.5455 0.070 Uiso 1 1 calc R
C54 C 0.5705(2) 0.15016(15) 0.6203(2) 0.0862(11) Uani 1 1 d .
H54A H 0.5873 0.1128 0.6007 0.103 Uiso 1 1 calc R
H54B H 0.6078 0.1512 0.6696 0.103 Uiso 1 1 calc R

loop_
_atom_site_aniso_label
_atom_site_aniso_U_11
_atom_site_aniso_U_22
_atom_site_aniso_U_33
_atom_site_aniso_U_23
_atom_site_aniso_U_13
_atom_site_aniso_U_12
Co1 0.01957(10) 0.01632(10) 0.02093(10) 0.00226(7) 0.00447(7) 0.00014(7)
Na1 0.0269(3) 0.0332(4) 0.0342(3) 0.0037(3) 0.0028(3) -0.0033(3)
O1 0.0221(5) 0.0260(5) 0.0307(6) 0.0057(4) 0.0099(4) 0.0030(4)
O2 0.0246(5) 0.0170(5) 0.0295(5) 0.0034(4) 0.0050(4) -0.0015(4)
O3 0.0257(5) 0.0196(5) 0.0297(6) 0.0040(4) 0.0043(4) 0.0043(4)
O4 0.0355(7) 0.0426(7) 0.0401(7) 0.0107(6) -0.0072(5) -0.0066(6)
O5 0.0442(8) 0.0463(8) 0.0576(9) -0.0148(7) 0.0112(7) -0.0100(6)
O6 0.0371(7) 0.0408(8) 0.0781(11) 0.0253(7) 0.0208(7) 0.0067(6)
C1 0.0195(6) 0.0193(6) 0.0206(7) -0.0007(5) 0.0046(5) -0.0036(5)
C2 0.0231(7) 0.0219(7) 0.0213(7) 0.0014(6) 0.0037(5) -0.0052(5)
C3 0.0290(8) 0.0245(7) 0.0230(7) 0.0059(6) 0.0043(6) -0.0041(6)
C4 0.0298(8) 0.0350(9) 0.0250(8) 0.0036(7) 0.0004(6) -0.0018(7)
C5 0.0477(10) 0.0215(8) 0.0381(9) 0.0055(7) 0.0086(8) 0.0010(7)
C6 0.0419(10) 0.0409(10) 0.0357(9) 0.0173(8) 0.0099(8) -0.0053(8)
C7 0.0269(8) 0.0402(9) 0.0300(8) 0.0095(7) 0.0108(6) -0.0064(7)
C8 0.0229(8) 0.0528(11) 0.0438(10) 0.0149(9) 0.0147(7) 0.0032(7)
C9 0.0227(7) 0.0390(9) 0.0330(8) 0.0113(7) 0.0067(6) 0.0042(7)
C10 0.0225(7) 0.0232(7) 0.0203(7) 0.0015(5) 0.0055(5) -0.0020(5)
C11 0.0247(7) 0.0247(7) 0.0206(7) 0.0040(6) 0.0065(5) 0.0014(6)
C12 0.0337(9) 0.0413(10) 0.0317(9) 0.0154(7) 0.0078(7) 0.0070(7)
C13 0.0320(8) 0.0215(7) 0.0273(8) 0.0025(6) 0.0095(6) -0.0024(6)
C14 0.0364(9) 0.0336(9) 0.0228(7) -0.0022(6) 0.0078(6) -0.0029(7)
C15 0.0161(6) 0.0175(7) 0.0296(7) 0.0014(6) 0.0041(5) -0.0017(5)
C16 0.0178(6) 0.0196(7) 0.0290(7) 0.0019(6) 0.0042(5) -0.0014(5)
C17 0.0278(8) 0.0240(7) 0.0264(8) 0.0035(6) 0.0083(6) 0.0021(6)
C18 0.0404(9) 0.0298(8) 0.0258(8) -0.0026(6) 0.0062(7) -0.0060(7)
C19 0.0454(10) 0.0370(10) 0.0359(9) 0.0083(8) 0.0203(8) 0.0041(8)
C20 0.0371(9) 0.0348(9) 0.0369(9) 0.0013(7) 0.0103(7) 0.0122(7)
C21 0.0247(7) 0.0235(8) 0.0339(8) 0.0063(6) 0.0037(6) -0.0020(6)
C22 0.0323(8) 0.0173(7) 0.0461(10) 0.0059(7) 0.0033(7) 0.0008(6)
C23 0.0280(8) 0.0191(7) 0.0438(9) -0.0050(7) 0.0072(7) -0.0019(6)
C24 0.0181(7) 0.0214(7) 0.0316(8) -0.0021(6) 0.0057(6) -0.0033(5)
C25 0.0326(8) 0.0274(8) 0.0302(8) -0.0050(6) 0.0068(6) -0.0040(6)
C26 0.0502(11) 0.0376(10) 0.0396(10) -0.0138(8) 0.0104(8) -0.0101(8)
C27 0.0529(11) 0.0364(10) 0.0385(10) -0.0066(8) 0.0223(9) -0.0125(8)
C28 0.0448(11) 0.0483(11) 0.0328(9) -0.0034(8) -0.0043(8) 0.0063(9)
C29 0.0193(6) 0.0207(7) 0.0254(7) 0.0042(6) 0.0083(5) 0.0028(5)
C30 0.0223(7) 0.0257(7) 0.0233(7) 0.0034(6) 0.0079(6) 0.0026(6)
C31 0.0240(7) 0.0311(8) 0.0231(7) 0.0021(6) 0.0043(6) 0.0017(6)
C32 0.0263(8) 0.0372(9) 0.0340(9) 0.0043(7) 0.0047(6) -0.0051(7)
C33 0.0358(9) 0.0380(9) 0.0289(8) -0.0042(7) 0.0072(7) 0.0041(7)
C34 0.0331(9) 0.0474(11) 0.0297(9) 0.0055(8) -0.0009(7) 0.0028(8)
C35 0.0350(8) 0.0311(8) 0.0259(8) 0.0106(6) 0.0078(6) 0.0052(7)
C36 0.0426(9) 0.0222(8) 0.0382(9) 0.0111(7) 0.0107(7) 0.0009(7)
C37 0.0293(8) 0.0219(7) 0.0372(9) 0.0031(6) 0.0095(7) -0.0026(6)
C38 0.0201(7) 0.0230(7) 0.0267(7) 0.0025(6) 0.0071(6) 0.0009(5)
C39 0.0247(7) 0.0249(7) 0.0258(7) -0.0002(6) 0.0038(6) 0.0006(6)
C40 0.0244(8) 0.0394(9) 0.0359(9) -0.0059(7) -0.0030(7) 0.0057(7)
C41 0.0342(9) 0.0376(9) 0.0270(8) 0.0060(7) 0.0055(7) -0.0018(7)
C42 0.0391(9) 0.0332(9) 0.0330(9) -0.0071(7) 0.0061(7) -0.0029(7)
C43 0.0310(9) 0.0380(10) 0.0381(9) 0.0026(8) 0.0014(7) -0.0008(7)
C44 0.0406(10) 0.0503(11) 0.0340(9) 0.0026(8) 0.0020(8) 0.0128(9)
C45 0.0330(9) 0.0482(11) 0.0529(12) 0.0146(9) 0.0013(8) 0.0035(8)
C46 0.0402(10) 0.0407(11) 0.0540(12) 0.0115(9) -0.0002(9) -0.0022(8)
C47 0.0502(13) 0.0487(13) 0.0750(16) -0.0180(12) 0.0163(11) -0.0128(10)
C48 0.0741(18) 0.0505(14) 0.092(2) -0.0154(14) 0.0259(15) 0.0014(13)
C49 0.075(2) 0.098(3) 0.206(5) -0.093(3) 0.051(3) -0.0180(19)
C50 0.0741(18) 0.083(2) 0.105(2) -0.0403(18) 0.0508(18) -0.0263(16)
C51 0.0464(13) 0.0602(16) 0.137(3) 0.0552(18) 0.0282(16) 0.0152(12)
C52 0.0600(17) 0.085(2) 0.135(3) 0.069(2) 0.0115(18) -0.0034(15)
C53 0.0472(13) 0.0527(14) 0.0811(18) 0.0013(12) 0.0251(12) -0.0040(10)
C54 0.0442(13) 0.096(2) 0.125(3) 0.070(2) 0.0334(15) 0.0260(14)

loop_
_atom_type_symbol
_atom_type_description
_atom_type_scat_dispersion_real
_atom_type_scat_dispersion_imag
_atom_type_scat_source
C C 0.0033 0.0016 'International Tables Vol C Tables 4.2.6.8 and 6.1.1.4'
H H 0.0000 0.0000 'International Tables Vol C Tables 4.2.6.8 and 6.1.1.4'
Co Co 0.3494 0.9721 'International Tables Vol C Tables 4.2.6.8 and 6.1.1.4'
Na Na 0.0362 0.0249 'International Tables Vol C Tables 4.2.6.8 and 6.1.1.4'
O O 0.0106 0.0060 'International Tables Vol C Tables 4.2.6.8 and 6.1.1.4'

loop_
_geom_angle_atom_site_label_1
_geom_angle_atom_site_label_2
_geom_angle_atom_site_label_3
_geom_angle
O1 Co1 O2 129.76(5)
O1 Co1 O3 124.87(5)
O2 Co1 O3 105.27(5)
O4 Na1 O6 92.73(5)
O4 Na1 O5 89.05(6)
O6 Na1 O5 106.12(6)
O4 Na1 C36 96.54(6)
O6 Na1 C36 159.49(6)
O5 Na1 C36 92.33(6)
O4 Na1 C37 123.84(5)
O6 Na1 C37 142.41(6)
O5 Na1 C37 84.81(5)
C36 Na1 C37 28.58(5)
O4 Na1 C35 87.43(5)
O6 Na1 C35 135.12(6)
O5 Na1 C35 118.75(6)
C36 Na1 C35 28.08(5)
C37 Na1 C35 49.57(5)
O4 Na1 C38 143.86(5)
O6 Na1 C38 115.93(5)
O5 Na1 C38 102.45(5)
C36 Na1 C38 49.47(5)
C37 Na1 C38 27.57(4)
C35 Na1 C38 56.91(5)
O4 Na1 C30 102.50(5)
O6 Na1 C30 111.22(6)
O5 Na1 C30 140.10(5)
C36 Na1 C30 48.85(5)
C37 Na1 C30 56.91(5)
C35 Na1 C30 27.07(4)
C38 Na1 C30 48.23(4)
C1 O1 Co1 168.61(11)
C15 O2 Co1 136.25(9)
C29 O3 Co1 144.81(10)
C43 O4 C46 108.96(14)
C43 O4 Na1 125.19(11)
C46 O4 Na1 120.85(11)
C47 O5 C50 108.06(18)
C47 O5 Na1 131.63(13)
C50 O5 Na1 116.41(14)
C54 O6 C51 106.55(17)
C54 O6 Na1 126.43(13)
C51 O6 Na1 125.93(13)
O1 C1 C10 120.22(13)
O1 C1 C2 120.43(13)
C10 C1 C2 119.34(13)
C7 C2 C1 118.57(14)
C7 C2 C3 119.80(13)
C1 C2 C3 121.58(13)
C4 C3 C6 106.04(14)
C4 C3 C2 108.56(13)
C6 C3 C2 112.64(13)
C4 C3 C5 111.09(14)
C6 C3 C5 106.61(14)
C2 C3 C5 111.78(13)
C3 C4 H4A 109.5
C3 C4 H4B 109.5
H4A C4 H4B 109.5
C3 C4 H4C 109.5
H4A C4 H4C 109.5
H4B C4 H4C 109.5
C3 C5 H5A 109.5
C3 C5 H5B 109.5
H5A C5 H5B 109.5
C3 C5 H5C 109.5
H5A C5 H5C 109.5
H5B C5 H5C 109.5
C3 C6 H6A 109.5
C3 C6 H6B 109.5
H6A C6 H6B 109.5
C3 C6 H6C 109.5
H6A C6 H6C 109.5
H6B C6 H6C 109.5
C8 C7 C2 122.25(15)
C8 C7 H7 118.9
C2 C7 H7 118.9
C7 C8 C9 118.94(15)
C7 C8 H8 120.5
C9 C8 H8 120.5
C8 C9 C10 122.42(15)
C8 C9 H9 118.8
C10 C9 H9 118.8
C9 C10 C1 118.48(13)
C9 C10 C11 119.45(13)
C1 C10 C11 122.05(13)
C10 C11 C14 109.28(13)
C10 C11 C13 110.88(12)
C14 C11 C13 111.24(13)
C10 C11 C12 112.50(13)
C14 C11 C12 106.73(13)
C13 C11 C12 106.12(13)
C11 C12 H12A 109.5
C11 C12 H12B 109.5
H12A C12 H12B 109.5
C11 C12 H12C 109.5
H12A C12 H12C 109.5
H12B C12 H12C 109.5
C11 C13 H13A 109.5
C11 C13 H13B 109.5
H13A C13 H13B 109.5
C11 C13 H13C 109.5
H13A C13 H13C 109.5
H13B C13 H13C 109.5
C11 C14 H14A 109.5
C11 C14 H14B 109.5
H14A C14 H14B 109.5
C11 C14 H14C 109.5
H14A C14 H14C 109.5
H14B C14 H14C 109.5
O2 C15 C24 119.39(13)
O2 C15 C16 120.86(13)
C24 C15 C16 119.72(13)
C21 C16 C15 117.83(14)
C21 C16 C17 119.82(14)
C15 C16 C17 122.34(13)
C18 C17 C19 106.13(14)
C18 C17 C20 109.97(14)
C19 C17 C20 106.89(14)
C18 C17 C16 111.14(13)
C19 C17 C16 111.67(13)
C20 C17 C16 110.86(13)
C17 C18 H18A 109.5
C17 C18 H18B 109.5
H18A C18 H18B 109.5
C17 C18 H18C 109.5
H18A C18 H18C 109.5
H18B C18 H18C 109.5
C17 C19 H19A 109.5
C17 C19 H19B 109.5
H19A C19 H19B 109.5
C17 C19 H19C 109.5
H19A C19 H19C 109.5
H19B C19 H19C 109.5
C17 C20 H20A 109.5
C17 C20 H20B 109.5
H20A C20 H20B 109.5
C17 C20 H20C 109.5
H20A C20 H20C 109.5
H20B C20 H20C 109.5
C22 C21 C16 121.92(15)
C22 C21 H21 119.0
C16 C21 H21 119.0
C23 C22 C21 119.55(15)
C23 C22 H22 120.2
C21 C22 H22 120.2
C22 C23 C24 121.69(15)
C22 C23 H23 119.2
C24 C23 H23 119.2
C23 C24 C15 118.28(15)
C23 C24 C25 120.20(14)
C15 C24 C25 121.53(13)
C27 C25 C26 107.39(15)
C27 C25 C28 110.57(16)
C26 C25 C28 106.44(15)
C27 C25 C24 110.53(14)
C26 C25 C24 111.88(14)
C28 C25 C24 109.92(14)
C25 C26 H26A 109.5
C25 C26 H26B 109.5
H26A C26 H26B 109.5
C25 C26 H26C 109.5
H26A C26 H26C 109.5
H26B C26 H26C 109.5
C25 C27 H27A 109.5
C25 C27 H27B 109.5
H27A C27 H27B 109.5
C25 C27 H27C 109.5
H27A C27 H27C 109.5
H27B C27 H27C 109.5
C25 C28 H28A 109.5
C25 C28 H28B 109.5
H28A C28 H28B 109.5
C25 C28 H28C 109.5
H28A C28 H28C 109.5
H28B C28 H28C 109.5
O3 C29 C38 119.31(13)
O3 C29 C30 121.43(14)
C38 C29 C30 119.19(13)
C35 C30 C29 118.18(14)
C35 C30 C31 119.84(14)
C29 C30 C31 121.97(13)
C35 C30 Na1 69.61(9)
C29 C30 Na1 81.92(9)
C31 C30 Na1 119.17(9)
C33 C31 C32 110.26(14)
C33 C31 C30 110.27(13)
C32 C31 C30 110.83(13)
C33 C31 C34 106.86(14)
C32 C31 C34 106.18(13)
C30 C31 C34 112.29(14)
C31 C32 H32A 109.5
C31 C32 H32B 109.5
H32A C32 H32B 109.5
C31 C32 H32C 109.5
H32A C32 H32C 109.5
H32B C32 H32C 109.5
C31 C33 H33A 109.5
C31 C33 H33B 109.5
H33A C33 H33B 109.5
C31 C33 H33C 109.5
H33A C33 H33C 109.5
H33B C33 H33C 109.5
C31 C34 H34A 109.5
C31 C34 H34B 109.5
H34A C34 H34B 109.5
C31 C34 H34C 109.5
H34A C34 H34C 109.5
H34B C34 H34C 109.5
C36 C35 C30 122.16(15)
C36 C35 Na1 73.01(10)
C30 C35 Na1 83.32(9)
C36 C35 H35 118.8
C30 C35 H35 118.8
Na1 C35 H35 118.8
C35 C36 C37 119.24(15)
C35 C36 Na1 78.91(10)
C37 C36 Na1 76.21(10)
C35 C36 H36 120.2
C37 C36 H36 120.2
Na1 C36 H36 120.2
C36 C37 C38 121.75(15)
C36 C37 Na1 75.21(10)
C38 C37 Na1 82.99(9)
C36 C37 H37 118.9
C38 C37 H37 118.9
Na1 C37 H37 118.9
C37 C38 C29 118.68(14)
C37 C38 C39 119.91(14)
C29 C38 C39 121.40(13)
C37 C38 Na1 69.44(9)
C29 C38 Na1 84.36(8)
C39 C38 Na1 115.26(9)
C42 C39 C40 107.15(13)
C42 C39 C41 106.32(14)
C40 C39 C41 110.94(14)
C42 C39 C38 112.44(13)
C40 C39 C38 110.89(13)
C41 C39 C38 109.01(13)
C39 C40 H40A 109.5
C39 C40 H40B 109.5
H40A C40 H40B 109.5
C39 C40 H40C 109.5
H40A C40 H40C 109.5
H40B C40 H40C 109.5
C39 C41 H41A 109.5
C39 C41 H41B 109.5
H41A C41 H41B 109.5
C39 C41 H41C 109.5
H41A C41 H41C 109.5
H41B C41 H41C 109.5
C39 C42 H42A 109.5
C39 C42 H42B 109.5
H42A C42 H42B 109.5
C39 C42 H42C 109.5
H42A C42 H42C 109.5
H42B C42 H42C 109.5
O4 C43 C44 105.53(15)
O4 C43 H43A 110.6
C44 C43 H43A 110.6
O4 C43 H43B 110.6
C44 C43 H43B 110.6
H43A C43 H43B 108.8
C43 C44 C45 101.17(16)
C43 C44 H44A 111.5
C45 C44 H44A 111.5
C43 C44 H44B 111.5
C45 C44 H44B 111.5
H44A C44 H44B 109.4
C46 C45 C44 103.06(16)
C46 C45 H45A 111.2
C44 C45 H45A 111.2
C46 C45 H45B 111.2
C44 C45 H45B 111.2
H45A C45 H45B 109.1
O4 C46 C45 106.64(16)
O4 C46 H46A 110.4
C45 C46 H46A 110.4
O4 C46 H46B 110.4
C45 C46 H46B 110.4
H46A C46 H46B 108.6
O5 C47 C48 106.7(2)
O5 C47 H47A 110.4
C48 C47 H47A 110.4
O5 C47 H47B 110.4
C48 C47 H47B 110.4
H47A C47 H47B 108.6
C49 C48 C47 103.8(2)
C49 C48 H48A 111.0
C47 C48 H48A 111.0
C49 C48 H48B 111.0
C47 C48 H48B 111.0
H48A C48 H48B 109.0
C48 C49 C50 104.4(3)
C48 C49 H49A 110.9
C50 C49 H49A 110.9
C48 C49 H49B 110.9
C50 C49 H49B 110.9
H49A C49 H49B 108.9
O5 C50 C49 105.1(2)
O5 C50 H50A 110.7
C49 C50 H50A 110.7
O5 C50 H50B 110.7
C49 C50 H50B 110.7
H50A C50 H50B 108.8
O6 C51 C52 108.1(2)
O6 C51 H51A 110.1
C52 C51 H51A 110.1
O6 C51 H51B 110.1
C52 C51 H51B 110.1
H51A C51 H51B 108.4
C51 C52 C53 108.7(2)
C51 C52 H52A 110.0
C53 C52 H52A 109.9
C51 C52 H52B 109.9
C53 C52 H52B 110.0
H52A C52 H52B 108.3
C52 C53 C54 104.9(2)
C52 C53 H53A 110.8
C54 C53 H53A 110.8
C52 C53 H53B 110.8
C54 C53 H53B 110.8
H53A C53 H53B 108.8
O6 C54 C53 109.8(2)
O6 C54 H54A 109.7
C53 C54 H54A 109.7
O6 C54 H54B 109.7
C53 C54 H54B 109.7
H54A C54 H54B 108.2

loop_
_geom_bond_atom_site_label_1
_geom_bond_atom_site_label_2
_geom_bond_distance
Co1 O1 1.8374(11)
Co1 O2 1.8701(10)
Co1 O3 1.8943(11)
Na1 O4 2.2990(14)
Na1 O6 2.3239(15)
Na1 O5 2.3264(16)
Na1 C36 2.8121(19)
Na1 C37 2.8248(18)
Na1 C35 2.8856(18)
Na1 C38 2.9945(16)
Na1 C30 3.0575(16)
O1 C1 1.3326(18)
O2 C15 1.3406(17)
O3 C29 1.3225(18)
O4 C43 1.434(2)
O4 C46 1.443(2)
O5 C47 1.436(3)
O5 C50 1.441(3)
O6 C54 1.427(3)
O6 C51 1.429(3)
C1 C10 1.429(2)
C1 C2 1.431(2)
C2 C7 1.393(2)
C2 C3 1.537(2)
C3 C4 1.533(2)
C3 C6 1.537(2)
C3 C5 1.537(2)
C4 H4A 0.9600
C4 H4B 0.9600
C4 H4C 0.9600
C5 H5A 0.9600
C5 H5B 0.9600
C5 H5C 0.9600
C6 H6A 0.9600
C6 H6B 0.9600
C6 H6C 0.9600
C7 C8 1.381(2)
C7 H7 0.9300
C8 C9 1.383(2)
C8 H8 0.9300
C9 C10 1.391(2)
C9 H9 0.9300
C10 C11 1.535(2)
C11 C14 1.536(2)
C11 C13 1.538(2)
C11 C12 1.538(2)
C12 H12A 0.9600
C12 H12B 0.9600
C12 H12C 0.9600
C13 H13A 0.9600
C13 H13B 0.9600
C13 H13C 0.9600
C14 H14A 0.9600
C14 H14B 0.9600
C14 H14C 0.9600
C15 C24 1.425(2)
C15 C16 1.426(2)
C16 C21 1.396(2)
C16 C17 1.540(2)
C17 C18 1.534(2)
C17 C19 1.537(2)
C17 C20 1.539(2)
C18 H18A 0.9600
C18 H18B 0.9600
C18 H18C 0.9600
C19 H19A 0.9600
C19 H19B 0.9600
C19 H19C 0.9600
C20 H20A 0.9600
C20 H20B 0.9600
C20 H20C 0.9600
C21 C22 1.382(2)
C21 H21 0.9300
C22 C23 1.378(3)
C22 H22 0.9300
C23 C24 1.394(2)
C23 H23 0.9300
C24 C25 1.540(2)
C25 C27 1.533(2)
C25 C26 1.538(2)
C25 C28 1.539(3)
C26 H26A 0.9600
C26 H26B 0.9600
C26 H26C 0.9600
C27 H27A 0.9600
C27 H27B 0.9600
C27 H27C 0.9600
C28 H28A 0.9600
C28 H28B 0.9600
C28 H28C 0.9600
C29 C38 1.432(2)
C29 C30 1.436(2)
C30 C35 1.401(2)
C30 C31 1.539(2)
C31 C33 1.534(2)
C31 C32 1.536(2)
C31 C34 1.539(2)
C32 H32A 0.9600
C32 H32B 0.9600
C32 H32C 0.9600
C33 H33A 0.9600
C33 H33B 0.9600
C33 H33C 0.9600
C34 H34A 0.9600
C34 H34B 0.9600
C34 H34C 0.9600
C35 C36 1.384(3)
C35 H35 0.9800
C36 C37 1.391(2)
C36 H36 0.9800
C37 C38 1.396(2)
C37 H37 0.9800
C38 C39 1.541(2)
C39 C42 1.535(2)
C39 C40 1.537(2)
C39 C41 1.538(2)
C40 H40A 0.9600
C40 H40B 0.9600
C40 H40C 0.9600
C41 H41A 0.9600
C41 H41B 0.9600
C41 H41C 0.9600
C42 H42A 0.9600
C42 H42B 0.9600
C42 H42C 0.9600
C43 C44 1.508(3)
C43 H43A 0.9700
C43 H43B 0.9700
C44 C45 1.524(3)
C44 H44A 0.9700
C44 H44B 0.9700
C45 C46 1.507(3)
C45 H45A 0.9700
C45 H45B 0.9700
C46 H46A 0.9700
C46 H46B 0.9700
C47 C48 1.502(3)
C47 H47A 0.9700
C47 H47B 0.9700
C48 C49 1.423(4)
C48 H48A 0.9700
C48 H48B 0.9700
C49 C50 1.521(5)
C49 H49A 0.9700
C49 H49B 0.9700
C50 H50A 0.9700
C50 H50B 0.9700
C51 C52 1.432(4)
C51 H51A 0.9700
C51 H51B 0.9700
C52 C53 1.444(4)
C52 H52A 0.9700
C52 H52B 0.9700
C53 C54 1.461(3)
C53 H53A 0.9700
C53 H53B 0.9700
C54 H54A 0.9700
C54 H54B 0.9700

loop_
_geom_torsion_atom_site_label_1
_geom_torsion_atom_site_label_2
_geom_torsion_atom_site_label_3
_geom_torsion_atom_site_label_4
_geom_torsion
O2 Co1 O1 C1 -38.6(5)
O3 Co1 O1 C1 145.4(5)
O1 Co1 O2 C15 -34.58(16)
O3 Co1 O2 C15 142.04(14)
O1 Co1 O3 C29 -49.46(19)
O2 Co1 O3 C29 133.71(17)
O6 Na1 O4 C43 49.69(15)
O5 Na1 O4 C43 155.78(14)
C36 Na1 O4 C43 -111.99(14)
C37 Na1 O4 C43 -121.12(14)
C35 Na1 O4 C43 -85.39(14)
C38 Na1 O4 C43 -94.18(15)
C30 Na1 O4 C43 -62.75(14)
O6 Na1 O4 C46 -158.16(15)
O5 Na1 O4 C46 -52.07(15)
C36 Na1 O4 C46 40.17(16)
C37 Na1 O4 C46 31.04(17)
C35 Na1 O4 C46 66.77(15)
C38 Na1 O4 C46 57.98(18)
C30 Na1 O4 C46 89.40(15)
O4 Na1 O5 C47 91.1(2)
O6 Na1 O5 C47 -176.34(19)
C36 Na1 O5 C47 -5.4(2)
C37 Na1 O5 C47 -33.01(19)
C35 Na1 O5 C47 4.6(2)
C38 Na1 O5 C47 -54.3(2)
C30 Na1 O5 C47 -17.4(2)
O4 Na1 O5 C50 -63.7(2)
O6 Na1 O5 C50 28.9(2)
C36 Na1 O5 C50 -160.2(2)
C37 Na1 O5 C50 172.2(2)
C35 Na1 O5 C50 -150.2(2)
C38 Na1 O5 C50 150.9(2)
C30 Na1 O5 C50 -172.17(19)
O4 Na1 O6 C54 16.4(3)
O5 Na1 O6 C54 -73.4(3)
C36 Na1 O6 C54 133.4(3)
C37 Na1 O6 C54 -176.1(2)
C35 Na1 O6 C54 105.5(3)
C38 Na1 O6 C54 173.7(2)
C30 Na1 O6 C54 121.0(2)
O4 Na1 O6 C51 -150.0(2)
O5 Na1 O6 C51 120.2(2)
C36 Na1 O6 C51 -33.0(3)
C37 Na1 O6 C51 17.5(3)
C35 Na1 O6 C51 -60.9(3)
C38 Na1 O6 C51 7.3(3)
C30 Na1 O6 C51 -45.4(2)
Co1 O1 C1 C10 94.6(5)
Co1 O1 C1 C2 -87.0(5)
O1 C1 C2 C7 -178.22(14)
C10 C1 C2 C7 0.2(2)
O1 C1 C2 C3 4.2(2)
C10 C1 C2 C3 -177.38(13)
C7 C2 C3 C4 -112.71(16)
C1 C2 C3 C4 64.84(18)
C7 C2 C3 C6 4.4(2)
C1 C2 C3 C6 -178.05(15)
C7 C2 C3 C5 124.41(16)
C1 C2 C3 C5 -58.05(19)
C1 C2 C7 C8 -0.5(3)
C3 C2 C7 C8 177.11(17)
C2 C7 C8 C9 0.4(3)
C7 C8 C9 C10 0.1(3)
C8 C9 C10 C1 -0.4(3)
C8 C9 C10 C11 177.91(17)
O1 C1 C10 C9 178.64(14)
C2 C1 C10 C9 0.2(2)
O1 C1 C10 C11 0.4(2)
C2 C1 C10 C11 -177.99(13)
C9 C10 C11 C14 -114.14(16)
C1 C10 C11 C14 64.06(18)
C9 C10 C11 C13 122.90(16)
C1 C10 C11 C13 -58.90(18)
C9 C10 C11 C12 4.2(2)
C1 C10 C11 C12 -177.57(14)
Co1 O2 C15 C24 104.12(16)
Co1 O2 C15 C16 -78.04(18)
O2 C15 C16 C21 171.47(13)
C24 C15 C16 C21 -10.7(2)
O2 C15 C16 C17 -8.8(2)
C24 C15 C16 C17 169.06(13)
C21 C16 C17 C18 -106.66(16)
C15 C16 C17 C18 73.59(18)
C21 C16 C17 C19 11.6(2)
C15 C16 C17 C19 -168.11(14)
C21 C16 C17 C20 130.71(15)
C15 C16 C17 C20 -49.04(19)
C15 C16 C21 C22 3.3(2)
C17 C16 C21 C22 -176.48(15)
C16 C21 C22 C23 4.0(2)
C21 C22 C23 C24 -3.8(3)
C22 C23 C24 C15 -3.6(2)
C22 C23 C24 C25 176.54(15)
O2 C15 C24 C23 -171.24(13)
C16 C15 C24 C23 10.9(2)
O2 C15 C24 C25 8.6(2)
C16 C15 C24 C25 -169.27(13)
C23 C24 C25 C27 109.54(17)
C15 C24 C25 C27 -70.31(19)
C23 C24 C25 C26 -10.1(2)
C15 C24 C25 C26 170.07(14)
C23 C24 C25 C28 -128.13(16)
C15 C24 C25 C28 52.03(19)
Co1 O3 C29 C38 108.64(18)
Co1 O3 C29 C30 -74.5(2)
O3 C29 C30 C35 173.48(14)
C38 C29 C30 C35 -9.7(2)
O3 C29 C30 C31 -5.4(2)
C38 C29 C30 C31 171.42(13)
O3 C29 C30 Na1 -124.89(13)
C38 C29 C30 Na1 51.97(12)
O4 Na1 C30 C35 -57.65(10)
O6 Na1 C30 C35 -155.61(10)
O5 Na1 C30 C35 46.16(13)
C36 Na1 C30 C35 30.12(10)
C37 Na1 C30 C35 64.78(10)
C38 Na1 C30 C35 98.00(11)
O4 Na1 C30 C29 178.18(9)
O6 Na1 C30 C29 80.22(10)
O5 Na1 C30 C29 -78.01(12)
C36 Na1 C30 C29 -94.04(10)
C37 Na1 C30 C29 -59.38(9)
C35 Na1 C30 C29 -124.17(14)
C38 Na1 C30 C29 -26.17(8)
O4 Na1 C30 C31 55.95(11)
O6 Na1 C30 C31 -42.00(12)
O5 Na1 C30 C31 159.76(11)
C36 Na1 C30 C31 143.73(13)
C37 Na1 C30 C31 178.39(12)
C35 Na1 C30 C31 113.61(15)
C38 Na1 C30 C31 -148.39(13)
C35 C30 C31 C33 -107.68(17)
C29 C30 C31 C33 71.22(18)
Na1 C30 C31 C33 170.35(10)
C35 C30 C31 C32 129.94(15)
C29 C30 C31 C32 -51.16(19)
Na1 C30 C31 C32 47.97(15)
C35 C30 C31 C34 11.4(2)
C29 C30 C31 C34 -169.73(14)
Na1 C30 C31 C34 -70.60(15)
C29 C30 C35 C36 3.2(2)
C31 C30 C35 C36 -177.81(15)
Na1 C30 C35 C36 -65.09(15)
C29 C30 C35 Na1 68.33(13)
C31 C30 C35 Na1 -112.73(13)
O4 Na1 C35 C36 -109.05(10)
O6 Na1 C35 C36 159.66(10)
O5 Na1 C35 C36 -21.56(12)
C37 Na1 C35 C36 31.36(9)
C38 Na1 C35 C36 64.77(10)
C30 Na1 C35 C36 126.60(15)
O4 Na1 C35 C30 124.35(10)
O6 Na1 C35 C30 33.06(13)
O5 Na1 C35 C30 -148.15(10)
C36 Na1 C35 C30 -126.60(15)
C37 Na1 C35 C30 -95.24(11)
C38 Na1 C35 C30 -61.83(9)
C30 C35 C36 C37 3.2(3)
Na1 C35 C36 C37 -67.17(15)
C30 C35 C36 Na1 70.38(15)
O4 Na1 C36 C35 71.89(10)
O6 Na1 C36 C35 -44.4(2)
O5 Na1 C36 C35 161.19(10)
C37 Na1 C36 C35 -124.10(15)
C38 Na1 C36 C35 -94.38(11)
C30 Na1 C36 C35 -29.02(9)
O4 Na1 C36 C37 -164.01(10)
O6 Na1 C36 C37 79.7(2)
O5 Na1 C36 C37 -74.71(11)
C35 Na1 C36 C37 124.10(15)
C38 Na1 C36 C37 29.72(9)
C30 Na1 C36 C37 95.08(11)
C35 C36 C37 C38 -3.2(3)
Na1 C36 C37 C38 -71.83(15)
C35 C36 C37 Na1 68.64(16)
O4 Na1 C37 C36 19.24(12)
O6 Na1 C37 C36 -145.59(12)
O5 Na1 C37 C36 104.59(11)
C35 Na1 C37 C36 -30.80(10)
C38 Na1 C37 C36 -125.51(15)
C30 Na1 C37 C36 -63.54(10)
O4 Na1 C37 C38 144.74(10)
O6 Na1 C37 C38 -20.09(16)
O5 Na1 C37 C38 -129.91(10)
C36 Na1 C37 C38 125.51(15)
C35 Na1 C37 C38 94.70(11)
C30 Na1 C37 C38 61.97(9)
C36 C37 C38 C29 -3.3(2)
Na1 C37 C38 C29 -71.04(13)
C36 C37 C38 C39 175.81(15)
Na1 C37 C38 C39 108.06(13)
C36 C37 C38 Na1 67.75(15)
O3 C29 C38 C37 -173.36(13)
C30 C29 C38 C37 9.7(2)
O3 C29 C38 C39 7.5(2)
C30 C29 C38 C39 -169.38(13)
O3 C29 C38 Na1 123.79(12)
C30 C29 C38 Na1 -53.14(12)
O4 Na1 C38 C37 -54.39(14)
O6 Na1 C38 C37 166.53(11)
O5 Na1 C38 C37 51.48(11)
C36 Na1 C38 C37 -30.82(10)
C35 Na1 C38 C37 -64.89(10)
C30 Na1 C38 C37 -97.43(11)
O4 Na1 C38 C29 69.12(12)
O6 Na1 C38 C29 -69.96(10)
O5 Na1 C38 C29 174.99(9)
C36 Na1 C38 C29 92.69(10)
C37 Na1 C38 C29 123.51(14)
C35 Na1 C38 C29 58.62(9)
C30 Na1 C38 C29 26.09(8)
O4 Na1 C38 C39 -168.71(10)
O6 Na1 C38 C39 52.21(12)
O5 Na1 C38 C39 -62.84(11)
C36 Na1 C38 C39 -145.14(13)
C37 Na1 C38 C39 -114.32(15)
C35 Na1 C38 C39 -179.21(12)
C30 Na1 C38 C39 148.25(12)
C37 C38 C39 C42 -5.3(2)
C29 C38 C39 C42 173.75(14)
Na1 C38 C39 C42 74.50(14)
C37 C38 C39 C40 114.61(16)
C29 C38 C39 C40 -66.31(18)
Na1 C38 C39 C40 -165.56(11)
C37 C38 C39 C41 -122.97(16)
C29 C38 C39 C41 56.12(18)
Na1 C38 C39 C41 -43.14(15)
C46 O4 C43 C44 -22.5(2)
Na1 O4 C43 C44 132.42(13)
O4 C43 C44 C45 36.31(19)
C43 C44 C45 C46 -36.1(2)
C43 O4 C46 C45 -1.2(2)
Na1 O4 C46 C45 -157.37(13)
C44 C45 C46 O4 23.9(2)
C50 O5 C47 C48 -9.9(3)
Na1 O5 C47 C48 -166.21(17)
O5 C47 C48 C49 28.5(4)
C47 C48 C49 C50 -34.6(4)
C47 O5 C50 C49 -11.2(4)
Na1 O5 C50 C49 149.2(2)
C48 C49 C50 O5 29.2(4)
C54 O6 C51 C52 13.4(4)
Na1 O6 C51 C52 -178.0(2)
O6 C51 C52 C53 -14.3(4)
C51 C52 C53 C54 9.3(4)
C51 O6 C54 C53 -7.7(4)
Na1 O6 C54 C53 -176.20(19)
C52 C53 C54 O6 -0.9(4)
